data_1521810
loop_
_publ_author_name
'Rama Rao, M.V.'
'Shripathi, T.'
'Sathe, V.G.'
'Sornadurai, D.'
'Panigrahi, B.'

_publ_section_title
;
 Metal to insulator transition in Sr2 Ru1-x Irx O4
;
_journal_name_full 'Journal of Physics and Chemistry of Solids'
_journal_page_first 1989
_journal_page_last 1999
_journal_volume 61
_journal_year 2000
_chemical_formula_sum 'Ir0.4 O4 Ru0.6 Sr2'
_chemical_name_systematic 'Sr2 (Ru0.6 Ir0.4) O4'
_space_group_IT_number 139
_symmetry_space_group_name_Hall '-I 4 2'
_symmetry_space_group_name_H-M 'I 4/m m m'
_cell_angle_alpha 90
_cell_angle_beta 90
_cell_angle_gamma 90
_cell_formula_units_Z 2
_cell_length_a 3.878
_cell_length_b 3.878
_cell_length_c 12.796
_cell_volume 192.438
_citation_journal_id_ASTM JPCSAW
_cod_data_source_file RamaRao_JPCSAW_2000_1627.cif
_cod_data_source_block Ir0.4O4Ru0.6Sr2
_cod_original_cell_volume 192.4376
_cod_database_code 1521810

loop_
_symmetry_equiv_pos_as_xyz
x,y,z
-y,x,z
-x,-y,z
y,-x,z
x,-y,-z
y,x,-z
-x,y,-z
-y,-x,-z
-x,-y,-z
y,-x,-z
x,y,-z
-y,x,-z
-x,y,z
-y,-x,z
x,-y,z
y,x,z
x+1/2,y+1/2,z+1/2
-y+1/2,x+1/2,z+1/2
-x+1/2,-y+1/2,z+1/2
y+1/2,-x+1/2,z+1/2
x+1/2,-y+1/2,-z+1/2
y+1/2,x+1/2,-z+1/2
-x+1/2,y+1/2,-z+1/2
-y+1/2,-x+1/2,-z+1/2
-x+1/2,-y+1/2,-z+1/2
y+1/2,-x+1/2,-z+1/2
x+1/2,y+1/2,-z+1/2
-y+1/2,x+1/2,-z+1/2
-x+1/2,y+1/2,z+1/2
-y+1/2,-x+1/2,z+1/2
x+1/2,-y+1/2,z+1/2
y+1/2,x+1/2,z+1/2

loop_
_atom_site_label
_atom_site_type_symbol
_atom_site_fract_x
_atom_site_fract_y
_atom_site_fract_z
_atom_site_occupancy
_atom_site_U_iso_or_equiv
O1 O-2 0 0.5 0 1 0.0
Sr1 Sr+2 0 0 0.35267 1 0.0
Ir1 Ir+4 0 0 0 0.4 0.0
Ru1 Ru+4 0 0 0 0.6 0.0
O2 O-2 0 0 0.1505 1 0.0
